data_4120113
loop_
_publ_author_name
'Tao Wu'
'Qian Zhang'
'Yang Hou'
'Le Wang'
'Chengyu Mao'
'Shou-Tian Zheng'
'Xianhui Bu'
'Pingyun Feng'

_publ_section_title
;
 Monocopper Doping in Cd-In-S Supertetrahedral Nanocluster via Two-Step
 Strategy and Enhanced Photoelectric Response
;
_journal_name_full 'Journal of the American Chemical Society'
_journal_page_first 10250
_journal_page_last 10253
_journal_paper_doi 10.1021/ja404181c
_journal_volume 135
_journal_year 2013
_chemical_formula_moiety 'Cd6 Cu In28 O4 S52'
_chemical_formula_sum 'Cd6 Cu In28 O4 S52'
_chemical_formula_weight 5684.02
_chemical_name_systematic
; 
 ? 
;
_space_group_IT_number 141
_symmetry_cell_setting tetragonal
_symmetry_space_group_name_Hall '-I 4bd 2'
_symmetry_space_group_name_H-M 'I 41/a m d :2'
_atom_sites_solution_hydrogens geom
_atom_sites_solution_primary direct
_atom_sites_solution_secondary difmap
_audit_creation_method SHELXL-97
_cell_angle_alpha 90.00
_cell_angle_beta 90.00
_cell_angle_gamma 90.00
_cell_formula_units_Z 4
_cell_length_a 27.5529(15)
_cell_length_b 27.5529(15)
_cell_length_c 26.6418(14)
_cell_measurement_temperature 150(2)
_cell_volume 20225.5(19)
_computing_cell_refinement 'Bruker SAINT'
_computing_data_collection 'Bruker SMART'
_computing_data_reduction 'Bruker SAINT'
_computing_molecular_graphics XP
_computing_publication_material XCIF
_computing_structure_refinement 'SHELXL-97 (Sheldrick, 2008)'
_computing_structure_solution 'SHELXS-97 (Sheldrick, 2008)'
_diffrn_ambient_temperature 150(2)
_diffrn_measured_fraction_theta_full 0.980
_diffrn_measured_fraction_theta_max 0.980
_diffrn_measurement_device_type 'Bruker Smart Apex CCD'
_diffrn_measurement_method 'Omega Scan'
_diffrn_radiation_monochromator graphite
_diffrn_radiation_source 'fine-focus sealed tube'
_diffrn_radiation_type MoK\a
_diffrn_radiation_wavelength 0.71073
_diffrn_reflns_av_R_equivalents 0.0927
_diffrn_reflns_av_sigmaI/netI 0.0625
_diffrn_reflns_limit_h_max 25
_diffrn_reflns_limit_h_min -25
_diffrn_reflns_limit_k_max 26
_diffrn_reflns_limit_k_min -26
_diffrn_reflns_limit_l_max 21
_diffrn_reflns_limit_l_min -25
_diffrn_reflns_number 24972
_diffrn_reflns_theta_full 20.00
_diffrn_reflns_theta_max 20.00
_diffrn_reflns_theta_min 1.48
_exptl_absorpt_coefficient_mu 4.384
_exptl_crystal_colour 'dark red'
_exptl_crystal_density_diffrn 1.867
_exptl_crystal_description octahedral
_exptl_crystal_F_000 10212
_exptl_crystal_size_max 0.15
_exptl_crystal_size_mid 0.12
_exptl_crystal_size_min 0.10
_refine_diff_density_max 2.284
_refine_diff_density_min -2.688
_refine_diff_density_rms 0.286
_refine_ls_extinction_method none
_refine_ls_goodness_of_fit_ref 1.124
_refine_ls_hydrogen_treatment none
_refine_ls_matrix_type full
_refine_ls_number_parameters 120
_refine_ls_number_reflns 2459
_refine_ls_number_restraints 0
_refine_ls_restrained_S_all 1.124
_refine_ls_R_factor_all 0.1666
_refine_ls_R_factor_gt 0.0863
_refine_ls_shift/su_max 0.001
_refine_ls_shift/su_mean 0.000
_refine_ls_structure_factor_coef Fsqd
_refine_ls_weighting_details 'calc w=1/[\s^2^(Fo^2^)+(0.1496P)^2^+1077.2222P] where P=(Fo^2^+2Fc^2^)/3'
_refine_ls_weighting_scheme calc
_refine_ls_wR_factor_gt 0.2274
_refine_ls_wR_factor_ref 0.3383
_reflns_number_gt 1190
_reflns_number_total 2459
_reflns_threshold_expression >2sigma(I)
_cod_data_source_file ja404181c_si_002_3.cif
_cod_data_source_block ISC-10-CuCdInS-1
_cod_original_cell_volume 20225.4(19)
_cod_original_sg_symbol_H-M 'I 41/a m d'
_cod_database_code 4120113

loop_
_symmetry_equiv_pos_as_xyz
'x, y, z'
'-x+1/2, -y, z+1/2'
'-y+1/4, x+3/4, z+1/4'
'y+1/4, -x+1/4, z+3/4'
'-x+1/2, y, -z+1/2'
'x, -y, -z'
'y+1/4, x+3/4, -z+1/4'
'-y+1/4, -x+1/4, -z+3/4'
'x+1/2, y+1/2, z+1/2'
'-x+1, -y+1/2, z+1'
'-y+3/4, x+5/4, z+3/4'
'y+3/4, -x+3/4, z+5/4'
'-x+1, y+1/2, -z+1'
'x+1/2, -y+1/2, -z+1/2'
'y+3/4, x+5/4, -z+3/4'
'-y+3/4, -x+3/4, -z+5/4'
'-x, -y, -z'
'x-1/2, y, -z-1/2'
'y-1/4, -x-3/4, -z-1/4'
'-y-1/4, x-1/4, -z-3/4'
'x-1/2, -y, z-1/2'
'-x, y, z'
'-y-1/4, -x-3/4, z-1/4'
'y-1/4, x-1/4, z-3/4'
'-x+1/2, -y+1/2, -z+1/2'
'x, y+1/2, -z'
'y+1/4, -x-1/4, -z+1/4'
'-y+1/4, x+1/4, -z-1/4'
'x, -y+1/2, z'
'-x+1/2, y+1/2, z+1/2'
'-y+1/4, -x-1/4, z+1/4'
'y+1/4, x+1/4, z-1/4'

loop_
_atom_site_label
_atom_site_type_symbol
_atom_site_fract_x
_atom_site_fract_y
_atom_site_fract_z
_atom_site_U_iso_or_equiv
_atom_site_adp_type
_atom_site_occupancy
_atom_site_symmetry_multiplicity
_atom_site_calc_flag
_atom_site_refinement_flags
Cu1 Cu 0.0000 0.7500 1.1250 0.105(5) Uani 1 8 d S
Cd1 Cd 0.07157(8) 0.67785(8) 1.01963(7) 0.0587(10) Uani 0.50 1 d P
In6 In 0.07157(8) 0.67785(8) 1.01963(7) 0.0587(10) Uani 0.50 1 d P
Cd2 Cd 0.14360(11) 0.7500 1.12489(10) 0.0579(12) Uani 0.50 2 d SP
In7 In 0.14360(11) 0.7500 1.12489(10) 0.0579(12) Uani 0.50 2 d SP
In1 In 0.28023(15) 0.7500 0.91952(15) 0.1007(16) Uani 1 2 d S
In2 In 0.21713(9) 0.67595(9) 1.01977(8) 0.0715(10) Uani 1 1 d .
In3 In 0.14286(12) 0.7500 0.91105(11) 0.0714(12) Uani 1 2 d S
In4 In 0.14524(8) 0.60476(8) 1.1250 0.0629(11) Uani 1 2 d S
In5 In 0.0000 0.7500 0.91216(15) 0.0621(14) Uani 1 4 d S
S1 S 0.2890(3) 0.6754(4) 0.9681(4) 0.095(3) Uani 1 1 d .
S2 S 0.2144(5) 0.7500 0.8593(5) 0.100(5) Uani 1 2 d S
S3 S 0.2172(3) 0.6036(3) 1.0722(3) 0.076(3) Uani 1 1 d .
S4 S 0.1441(3) 0.6754(3) 0.9644(3) 0.060(2) Uani 1 1 d .
S5 S 0.0714(4) 0.7500 0.8583(4) 0.069(4) Uani 1 2 d S
S6 S 0.2198(4) 0.7500 1.0735(4) 0.062(3) Uani 1 2 d S
S7 S 0.0722(3) 0.6017(3) 1.0698(3) 0.056(2) Uani 1 1 d .
S8 S 0.0000 0.6737(4) 0.9629(4) 0.052(3) Uani 1 2 d S
S9 S 0.0683(4) 0.7500 1.0745(4) 0.050(3) Uani 1 2 d S
O1 O 0.3540(19) 0.7500 0.8686(16) 0.18(2) Uani 1 2 d S

loop_
_atom_site_aniso_label
_atom_site_aniso_U_11
_atom_site_aniso_U_22
_atom_site_aniso_U_33
_atom_site_aniso_U_23
_atom_site_aniso_U_13
_atom_site_aniso_U_12
Cu1 0.102(7) 0.102(7) 0.111(11) 0.000 0.000 0.000
Cd1 0.0597(17) 0.0670(18) 0.0494(17) -0.0020(12) 0.0006(11) 0.0015(12)
In6 0.0597(17) 0.0670(18) 0.0494(17) -0.0020(12) 0.0006(11) 0.0015(12)
Cd2 0.062(2) 0.065(2) 0.047(2) 0.000 0.0023(17) 0.000
In7 0.062(2) 0.065(2) 0.047(2) 0.000 0.0023(17) 0.000
In1 0.089(3) 0.139(4) 0.075(3) 0.000 0.007(2) 0.000
In2 0.0677(18) 0.085(2) 0.0621(18) -0.0016(14) 0.0032(13) 0.0060(13)
In3 0.072(3) 0.090(3) 0.053(2) 0.000 0.0073(18) 0.000
In4 0.0660(15) 0.0660(15) 0.057(2) -0.0012(12) -0.0012(12) 0.0103(18)
In5 0.064(3) 0.079(4) 0.043(3) 0.000 0.000 0.000
S1 0.070(7) 0.126(9) 0.089(7) 0.003(7) 0.019(6) 0.013(6)
S2 0.071(10) 0.164(15) 0.067(9) 0.000 -0.001(7) 0.000
S3 0.067(6) 0.090(7) 0.072(6) 0.001(5) 0.010(5) 0.019(5)
S4 0.052(5) 0.076(6) 0.052(5) -0.003(4) 0.004(4) -0.001(4)
S5 0.056(8) 0.113(11) 0.040(7) 0.000 0.003(6) 0.000
S6 0.052(7) 0.082(9) 0.051(7) 0.000 0.002(6) 0.000
S7 0.058(5) 0.061(6) 0.049(5) -0.001(4) -0.003(4) 0.005(4)
S8 0.053(7) 0.068(8) 0.037(7) -0.001(6) 0.000 0.000
S9 0.053(7) 0.050(7) 0.048(7) 0.000 -0.006(5) 0.000
O1 0.21(5) 0.19(5) 0.13(3) 0.000 0.07(4) 0.000

loop_
_atom_type_symbol
_atom_type_description
_atom_type_scat_dispersion_real
_atom_type_scat_dispersion_imag
_atom_type_scat_source
S S 0.1246 0.1234 'International Tables Vol C Tables 4.2.6.8 and 6.1.1.4'
In In -0.7276 1.3100 'International Tables Vol C Tables 4.2.6.8 and 6.1.1.4'
Cd Cd -0.8075 1.2024 'International Tables Vol C Tables 4.2.6.8 and 6.1.1.4'
Cu Cu 0.3201 1.2651 'International Tables Vol C Tables 4.2.6.8 and 6.1.1.4'
O O 0.0106 0.0060 'International Tables Vol C Tables 4.2.6.8 and 6.1.1.4'

loop_
_geom_angle_atom_site_label_1
_geom_angle_atom_site_label_2
_geom_angle_atom_site_label_3
_geom_angle
_geom_angle_site_symmetry_1
_geom_angle_site_symmetry_3
S9 Cu1 S9 109.8(3) . 20_668
S9 Cu1 S9 108.9(5) . 10_464
S9 Cu1 S9 109.8(2) 20_668 10_464
S9 Cu1 S9 109.8(2) . 27_467
S9 Cu1 S9 108.9(5) 20_668 27_467
S9 Cu1 S9 109.8(3) 10_464 27_467
S9 Cd1 S4 113.7(3) . .
S9 Cd1 S8 111.6(3) . .
S4 Cd1 S8 106.1(3) . .
S9 Cd1 S7 111.2(3) . .
S4 Cd1 S7 106.8(3) . .
S8 Cd1 S7 107.0(3) . .
S9 Cd2 S7 111.5(2) . 20_668
S9 Cd2 S7 111.5(2) . 16_556
S7 Cd2 S7 106.7(3) 20_668 16_556
S9 Cd2 S6 114.0(3) . .
S7 Cd2 S6 106.3(2) 20_668 .
S7 Cd2 S6 106.3(2) 16_556 .
S2 In1 S1 115.1(3) . 29_565
S2 In1 S1 115.1(3) . .
S1 In1 S1 114.8(5) 29_565 .
S2 In1 O1 104.8(13) . .
S1 In1 O1 102.2(7) 29_565 .
S1 In1 O1 102.2(7) . .
S1 In2 S3 108.8(3) . .
S1 In2 S6 108.0(4) . .
S3 In2 S6 109.9(3) . .
S1 In2 S4 108.9(3) . .
S3 In2 S4 109.6(3) . .
S6 In2 S4 111.6(3) . .
S2 In3 S5 109.5(4) . .
S2 In3 S4 108.3(3) . .
S5 In3 S4 110.0(2) . .
S2 In3 S4 108.3(3) . 29_565
S5 In3 S4 110.0(2) . 29_565
S4 In3 S4 110.6(4) . 29_565
S3 In4 S3 108.3(4) . 16_556
S3 In4 S7 108.9(3) . 16_556
S3 In4 S7 108.4(3) 16_556 16_556
S3 In4 S7 108.4(3) . .
S3 In4 S7 108.9(3) 16_556 .
S7 In4 S7 113.7(4) 16_556 .
S5 In5 S5 107.8(5) 10_464 .
S5 In5 S8 108.59(17) 10_464 10_464
S5 In5 S8 108.59(17) . 10_464
S5 In5 S8 108.59(17) 10_464 .
S5 In5 S8 108.59(17) . .
S8 In5 S8 114.5(5) 10_464 .
In2 S1 In1 102.5(4) . .
In3 S2 In1 103.6(5) . .
In4 S3 In2 108.7(3) . .
Cd1 S4 In2 107.4(3) . .
Cd1 S4 In3 107.7(3) . .
In2 S4 In3 110.0(3) . .
In3 S5 In5 108.4(4) . .
In2 S6 In2 109.8(4) 29_565 .
In2 S6 Cd2 106.8(3) 29_565 .
In2 S6 Cd2 106.8(3) . .
In7 S7 Cd2 0.0 27_467 27_467
In7 S7 Cd1 105.7(3) 27_467 .
Cd2 S7 Cd1 105.7(3) 27_467 .
In7 S7 In4 107.1(3) 27_467 .
Cd2 S7 In4 107.1(3) 27_467 .
Cd1 S7 In4 107.1(3) . .
Cd1 S8 In6 104.9(4) . 22
Cd1 S8 Cd1 104.9(4) . 22
In6 S8 Cd1 0.00(6) 22 22
Cd1 S8 In5 106.8(3) . .
In6 S8 In5 106.8(3) 22 .
Cd1 S8 In5 106.8(3) 22 .
Cu1 S9 In6 112.0(3) . 29_565
Cu1 S9 Cd1 112.0(3) . 29_565
In6 S9 Cd1 0.00(7) 29_565 29_565
Cu1 S9 Cd1 112.0(3) . .
In6 S9 Cd1 107.2(4) 29_565 .
Cd1 S9 Cd1 107.2(4) 29_565 .
Cu1 S9 Cd2 111.6(4) . .
In6 S9 Cd2 106.9(3) 29_565 .
Cd1 S9 Cd2 106.9(3) 29_565 .
Cd1 S9 Cd2 106.9(3) . .

loop_
_geom_bond_atom_site_label_1
_geom_bond_atom_site_label_2
_geom_bond_distance
_geom_bond_site_symmetry_2
Cu1 S9 2.313(10) .
Cu1 S9 2.313(10) 20_668
Cu1 S9 2.313(10) 10_464
Cu1 S9 2.313(10) 27_467
Cd1 S9 2.470(6) .
Cd1 S4 2.483(8) .
Cd1 S8 2.487(6) .
Cd1 S7 2.487(8) .
Cd2 S9 2.471(10) .
Cd2 S7 2.480(8) 20_668
Cd2 S7 2.480(8) 16_556
Cd2 S6 2.507(12) .
In1 S2 2.420(14) .
In1 S1 2.441(11) 29_565
In1 S1 2.442(11) .
In1 O1 2.44(4) .
In2 S1 2.411(9) .
In2 S3 2.433(9) .
In2 S6 2.494(7) .
In2 S4 2.494(8) .
In3 S2 2.405(14) .
In3 S5 2.418(12) .
In3 S4 2.500(8) .
In3 S4 2.500(8) 29_565
In4 S3 2.431(8) .
In4 S3 2.431(8) 16_556
In4 S7 2.494(8) 16_556
In4 S7 2.494(8) .
In5 S5 2.436(11) 10_464
In5 S5 2.436(11) .
In5 S8 2.500(11) 10_464
In5 S8 2.500(11) .
S6 In2 2.494(7) 29_565
S7 In7 2.480(8) 27_467
S7 Cd2 2.480(8) 27_467
S8 In6 2.487(6) 22
S8 Cd1 2.487(6) 22
S9 In6 2.470(6) 29_565
S9 Cd1 2.470(6) 29_565
